data_7135781
loop_
_publ_author_name
'Wang, Juelian'
'Wei, Yue'
'Yang, Yihuan'
'Bai, Guishun'
'Hua, Yi'
'Chen, Jianwei'
'Wang, Hong'
'Bonne, Damien'
'Bao, Xiaoze'

_publ_section_title
;
 Enantioselective construction of chiral quinoline scaffold <i>via</i> a
 Michael addition/<i>O</i>-alkylation sequence.
;
_journal_issue 29
_journal_name_full 'Chemical communications (Cambridge, England)'
_journal_page_first 7580
_journal_page_last 7583
_journal_paper_doi 10.1039/d6cc00882h
_journal_volume 62
_journal_year 2026
_chemical_absolute_configuration ad
_chemical_formula_moiety 'C21 H14 N2 O3 S'
_chemical_formula_sum 'C21 H14 N2 O3 S'
_chemical_formula_weight 374.40
_space_group_crystal_system monoclinic
_space_group_IT_number 4
_space_group_name_Hall 'P 2yb'
_space_group_name_H-M_alt 'P 1 21 1'
_atom_sites_solution_hydrogens geom
_atom_sites_solution_primary dual
_audit_creation_date 2025-07-17
_audit_creation_method
;
Olex2 1.5
(compiled 2025.07.13 svn.rb7424aed for OlexSys, GUI svn.r7308)
;
_audit_update_record
;
2026-01-31 deposited with the CCDC.	2026-03-23 downloaded from the CCDC.
;
_cell_angle_alpha 90
_cell_angle_beta 96.8020(10)
_cell_angle_gamma 90
_cell_formula_units_Z 2
_cell_length_a 9.8111(3)
_cell_length_b 7.4763(2)
_cell_length_c 12.2064(4)
_cell_measurement_reflns_used 9935
_cell_measurement_temperature 193.00
_cell_measurement_theta_max 74.62
_cell_measurement_theta_min 3.65
_cell_volume 889.05(5)
_computing_cell_refinement 'SAINT V8.41 (Bruker, 2024)'
_computing_data_collection 'APEX6 V2024.9-1 (Bruker, 2025)'
_computing_data_reduction 'SAINT V8.41 (Bruker, 2024)'
_computing_molecular_graphics 'Olex2 1.5 (Dolomanov et al., 2009)'
_computing_publication_material 'Olex2 1.5 (Dolomanov et al., 2009)'
_computing_structure_refinement 'SHELXL 2019/3 (Sheldrick, 2015)'
_computing_structure_solution 'SHELXT 2018/2 (Sheldrick, 2018)'
_diffrn_ambient_temperature 193.00
_diffrn_detector CPAD
_diffrn_detector_area_resol_mean 7.41
_diffrn_detector_type 'Bruker PHOTON III'
_diffrn_measured_fraction_theta_full 0.997
_diffrn_measured_fraction_theta_max 0.994
_diffrn_measurement_device 'four-circle diffractometer'
_diffrn_measurement_device_type 'Bruker D8 VENTURE dual wavelength Mo/Cu'
_diffrn_measurement_method '\w and \f scans'
_diffrn_radiation_monochromator 'Helios Multi-layer Optic'
_diffrn_radiation_probe x-ray
_diffrn_radiation_type CuK\a
_diffrn_radiation_wavelength 1.54178
_diffrn_reflns_av_R_equivalents 0.0399
_diffrn_reflns_av_unetI/netI 0.0370
_diffrn_reflns_Laue_measured_fraction_full 0.997
_diffrn_reflns_Laue_measured_fraction_max 0.994
_diffrn_reflns_limit_h_max 12
_diffrn_reflns_limit_h_min -12
_diffrn_reflns_limit_k_max 9
_diffrn_reflns_limit_k_min -8
_diffrn_reflns_limit_l_max 15
_diffrn_reflns_limit_l_min -14
_diffrn_reflns_number 15778
_diffrn_reflns_point_group_measured_fraction_full 0.977
_diffrn_reflns_point_group_measured_fraction_max 0.964
_diffrn_reflns_theta_full 67.679
_diffrn_reflns_theta_max 74.602
_diffrn_reflns_theta_min 3.647
_diffrn_source 'microfocus sealed X-ray tube'
_diffrn_source_current 1.1
_diffrn_source_power 0.05500000000000001
_diffrn_source_type 'Incoatec I\ms DIAMOND'
_diffrn_source_voltage 50.0
_diffrn_standards_number 0
_exptl_absorpt_coefficient_mu 1.828
_exptl_absorpt_correction_T_max 0.7538
_exptl_absorpt_correction_T_min 0.5712
_exptl_absorpt_correction_type multi-scan
_exptl_absorpt_process_details
;
SADABS-2016/2 (Bruker,2016/2) was used for absorption correction.
wR2(int) was 0.1216 before and 0.0689 after correction.
The Ratio of minimum to maximum transmission is 0.7578.
The \l/2 correction factor is Not present.
;
_exptl_crystal_density_diffrn 1.399
_exptl_crystal_description block
_exptl_crystal_F_000 388
_exptl_crystal_size_max 0.12
_exptl_crystal_size_mid 0.1
_exptl_crystal_size_min 0.08
_refine_diff_density_max 0.220
_refine_diff_density_min -0.204
_refine_diff_density_rms 0.040
_refine_ls_abs_structure_details
;
 Flack x determined using 1493 quotients [(I+)-(I-)]/[(I+)+(I-)]
 (Parsons, Flack and Wagner, Acta Cryst. B69 (2013) 249-259).
;
_refine_ls_abs_structure_Flack 0.061(5)
_refine_ls_extinction_coef 0.0090(13)
_refine_ls_extinction_expression Fc^*^=kFc[1+0.001xFc^2^\l^3^/sin(2\q)]^-1/4^
_refine_ls_extinction_method 'SHELXL-2019/2 (Sheldrick 2019)'
_refine_ls_goodness_of_fit_ref 1.031
_refine_ls_hydrogen_treatment constr
_refine_ls_matrix_type full
_refine_ls_number_parameters 245
_refine_ls_number_reflns 3523
_refine_ls_number_restraints 1
_refine_ls_restrained_S_all 1.031
_refine_ls_R_factor_all 0.0286
_refine_ls_R_factor_gt 0.0278
_refine_ls_shift/su_max 0.001
_refine_ls_shift/su_mean 0.000
_refine_ls_structure_factor_coef Fsqd
_refine_ls_weighting_details 'w=1/[\s^2^(Fo^2^)+(0.0398P)^2^+0.1218P] where P=(Fo^2^+2Fc^2^)/3'
_refine_ls_weighting_scheme calc
_refine_ls_wR_factor_gt 0.0734
_refine_ls_wR_factor_ref 0.0737
_reflns_Friedel_coverage 0.795
_reflns_Friedel_fraction_full 0.954
_reflns_Friedel_fraction_max 0.929
_reflns_number_gt 3460
_reflns_number_total 3523
_reflns_threshold_expression 'I > 2\s(I)'
_cod_data_source_file d6cc00882h2.cif
_cod_data_source_block a
_cod_depositor_comments
;
The following automatic conversions were performed:

data item '_diffrn_radiation_probe' value 'X-ray' was changed to
'x-ray' in accordance with the
/home/data/users/saulius/crontab/automatic-downloads/current/RSC/lib/dictionaries/cif_core.dic
dictionary named 'cif_core.dic' version 2.4.2 last updated on
2011-04-26.

Automatic conversion script
Id: cif_fix_values 8170 2020-07-09 18:12:32Z antanas 
;
_cod_database_code 7135781
_shelx_shelxl_version_number 2019/3
_shelx_space_group_comment
;
The symmetry employed for this shelxl refinement is uniquely defined
by the following loop, which should always be used as a source of
symmetry information in preference to the above space-group names.
They are only intended as comments.
;
_shelx_estimated_absorpt_t_max 0.868
_shelx_estimated_absorpt_t_min 0.810
_olex2_refinement_description
;
1. Fixed Uiso
 At 1.2 times of:
  All C(H) groups
2.a Ternary CH refined with riding coordinates:
 C14(H14), C15(H15)
2.b Aromatic/amide H refined with riding coordinates:
 C1(H1), C2(H2), C3(H3), C6(H6), C7(H7), C9(H9), C10(H10), C17(H17), C18(H18),
 C19(H19), C20(H20), C21(H21)
;
_olex2_submission_special_instructions 'No special instructions were received'
_site XU

loop_
_space_group_symop_operation_xyz
'x, y, z'
'-x, y+1/2, -z'

loop_
_atom_site_label
_atom_site_type_symbol
_atom_site_fract_x
_atom_site_fract_y
_atom_site_fract_z
_atom_site_U_iso_or_equiv
_atom_site_adp_type
_atom_site_occupancy
_atom_site_site_symmetry_order
_atom_site_calc_flag
_atom_site_refinement_flags_posn
_atom_site_refinement_flags_adp
_atom_site_refinement_flags_occupancy
_atom_site_disorder_assembly
_atom_site_disorder_group
S1 S 0.76883(5) 0.25274(9) 0.59335(4) 0.04489(18) Uani 1 1 d . . . . .
O1 O 0.73252(13) 0.4055(2) 0.01433(10) 0.0324(3) Uani 1 1 d . . . . .
O2 O 0.85971(19) 0.1032(3) -0.00102(15) 0.0564(5) Uani 1 1 d . . . . .
O3 O 1.03948(16) 0.1888(3) 0.10401(16) 0.0560(5) Uani 1 1 d . . . . .
N1 N 0.63149(14) 0.2723(2) 0.37026(11) 0.0251(3) Uani 1 1 d . . . . .
N2 N 0.92304(17) 0.2111(3) 0.05927(13) 0.0361(4) Uani 1 1 d . . . . .
C1 C 0.7507(3) 0.2320(4) 0.73016(17) 0.0523(6) Uani 1 1 d . . . . .
H1 H 0.824670 0.238599 0.787736 0.063 Uiso 1 1 calc R U . . .
C2 C 0.6185(3) 0.2051(3) 0.74677(18) 0.0493(6) Uani 1 1 d . . . . .
H2 H 0.589199 0.191108 0.817712 0.059 Uiso 1 1 calc R U . . .
C3 C 0.5288(2) 0.2001(3) 0.64791(17) 0.0400(5) Uani 1 1 d . . . . .
H3 H 0.432597 0.182016 0.644855 0.048 Uiso 1 1 calc R U . . .
C4 C 0.59571(19) 0.2242(3) 0.55632(15) 0.0317(4) Uani 1 1 d . . . . .
C5 C 0.54180(18) 0.2320(3) 0.43984(14) 0.0286(4) Uani 1 1 d . . . . .
C6 C 0.4013(2) 0.1979(3) 0.40450(17) 0.0379(5) Uani 1 1 d . . . . .
H6 H 0.340944 0.166088 0.456689 0.045 Uiso 1 1 calc R U . . .
C7 C 0.35329(19) 0.2109(3) 0.29570(18) 0.0383(5) Uani 1 1 d . . . . .
H7 H 0.259258 0.188151 0.271562 0.046 Uiso 1 1 calc R U . . .
C8 C 0.44386(17) 0.2586(3) 0.21849(15) 0.0301(4) Uani 1 1 d . . . . .
C9 C 0.40139(19) 0.2836(3) 0.10439(16) 0.0361(4) Uani 1 1 d . . . . .
H9 H 0.307607 0.265890 0.077068 0.043 Uiso 1 1 calc R U . . .
C10 C 0.4919(2) 0.3325(3) 0.03241(16) 0.0345(4) Uani 1 1 d . . . . .
H10 H 0.462935 0.350682 -0.043822 0.041 Uiso 1 1 calc R U . . .
C11 C 0.62868(19) 0.3543(2) 0.07657(14) 0.0274(4) Uani 1 1 d . . . . .
C12 C 0.67521(17) 0.3350(2) 0.18588(14) 0.0234(3) Uani 1 1 d . . . . .
C13 C 0.58338(17) 0.2868(2) 0.26125(14) 0.0242(3) Uani 1 1 d . . . . .
C14 C 0.85576(19) 0.3905(3) 0.08403(15) 0.0291(4) Uani 1 1 d . . . . .
H14 H 0.918245 0.492232 0.071496 0.035 Uiso 1 1 calc R U . . .
C15 C 0.82430(17) 0.3889(2) 0.20504(14) 0.0238(3) Uani 1 1 d . . . . .
H15 H 0.880272 0.296195 0.248955 0.029 Uiso 1 1 calc R U . . .
C16 C 0.84013(17) 0.5702(2) 0.26080(15) 0.0252(4) Uani 1 1 d . . . . .
C17 C 0.88039(19) 0.5805(3) 0.37324(16) 0.0305(4) Uani 1 1 d . . . . .
H17 H 0.905764 0.474983 0.413970 0.037 Uiso 1 1 calc R U . . .
C18 C 0.88379(19) 0.7453(4) 0.42681(17) 0.0417(5) Uani 1 1 d . . . . .
H18 H 0.912324 0.751703 0.503840 0.050 Uiso 1 1 calc R U . . .
C19 C 0.8461(2) 0.8988(3) 0.3688(2) 0.0488(6) Uani 1 1 d . . . . .
H19 H 0.847060 1.010684 0.405820 0.059 Uiso 1 1 calc R U . . .
C20 C 0.8069(3) 0.8892(3) 0.2568(2) 0.0487(6) Uani 1 1 d . . . . .
H20 H 0.781718 0.995154 0.216447 0.058 Uiso 1 1 calc R U . . .
C21 C 0.8038(2) 0.7263(3) 0.20263(17) 0.0372(4) Uani 1 1 d . . . . .
H21 H 0.776859 0.721110 0.125340 0.045 Uiso 1 1 calc R U . . .

loop_
_atom_site_aniso_label
_atom_site_aniso_U_11
_atom_site_aniso_U_22
_atom_site_aniso_U_33
_atom_site_aniso_U_23
_atom_site_aniso_U_13
_atom_site_aniso_U_12
S1 0.0347(2) 0.0707(4) 0.0294(2) 0.0024(2) 0.00447(17) 0.0031(3)
O1 0.0334(7) 0.0411(7) 0.0238(6) 0.0033(6) 0.0074(5) 0.0025(6)
O2 0.0581(10) 0.0556(11) 0.0534(10) -0.0262(8) -0.0021(8) 0.0115(8)
O3 0.0336(8) 0.0721(13) 0.0622(10) -0.0137(9) 0.0043(7) 0.0172(8)
N1 0.0249(6) 0.0253(7) 0.0258(6) 0.0010(6) 0.0062(5) -0.0008(6)
N2 0.0351(8) 0.0455(10) 0.0298(8) -0.0058(7) 0.0127(6) 0.0062(7)
C1 0.0653(14) 0.0624(15) 0.0283(10) 0.0016(11) 0.0016(9) 0.0078(14)
C2 0.0740(16) 0.0477(13) 0.0296(10) 0.0033(9) 0.0197(10) 0.0030(11)
C3 0.0487(12) 0.0394(11) 0.0355(10) 0.0029(8) 0.0195(9) -0.0009(9)
C4 0.0349(9) 0.0306(9) 0.0314(9) 0.0008(8) 0.0120(7) 0.0004(8)
C5 0.0294(8) 0.0275(9) 0.0306(8) 0.0010(7) 0.0111(6) -0.0010(7)
C6 0.0303(9) 0.0465(12) 0.0394(10) 0.0004(8) 0.0148(8) -0.0068(8)
C7 0.0239(8) 0.0482(13) 0.0437(11) -0.0045(9) 0.0071(7) -0.0080(8)
C8 0.0263(8) 0.0294(9) 0.0347(9) -0.0060(8) 0.0041(6) -0.0030(8)
C9 0.0273(8) 0.0432(12) 0.0365(10) -0.0095(9) -0.0014(7) -0.0007(8)
C10 0.0342(9) 0.0417(11) 0.0262(9) -0.0060(8) -0.0024(7) 0.0035(8)
C11 0.0315(9) 0.0273(9) 0.0240(8) -0.0011(7) 0.0064(7) 0.0020(7)
C12 0.0250(8) 0.0210(8) 0.0246(8) -0.0010(6) 0.0046(6) 0.0004(6)
C13 0.0248(8) 0.0212(8) 0.0274(8) -0.0022(6) 0.0062(6) 0.0002(6)
C14 0.0304(9) 0.0301(9) 0.0282(9) 0.0003(7) 0.0092(7) -0.0004(8)
C15 0.0237(8) 0.0239(8) 0.0247(8) 0.0011(7) 0.0070(6) 0.0013(7)
C16 0.0208(8) 0.0249(9) 0.0304(9) -0.0006(7) 0.0058(6) -0.0015(6)
C17 0.0257(8) 0.0347(10) 0.0309(9) -0.0028(8) 0.0022(7) -0.0020(7)
C18 0.0307(9) 0.0514(12) 0.0431(10) -0.0179(11) 0.0052(7) -0.0084(10)
C19 0.0437(12) 0.0334(11) 0.0713(17) -0.0233(12) 0.0147(11) -0.0051(10)
C20 0.0535(13) 0.0253(10) 0.0681(16) 0.0007(10) 0.0106(11) 0.0016(10)
C21 0.0449(10) 0.0278(10) 0.0392(10) 0.0033(8) 0.0060(8) 0.0012(8)

loop_
_atom_type_symbol
_atom_type_description
_atom_type_scat_dispersion_real
_atom_type_scat_dispersion_imag
_atom_type_scat_source
C C 0.0181 0.0091 'International Tables Vol C Tables 4.2.6.8 and 6.1.1.4'
H H 0.0000 0.0000 'International Tables Vol C Tables 4.2.6.8 and 6.1.1.4'
N N 0.0311 0.0180 'International Tables Vol C Tables 4.2.6.8 and 6.1.1.4'
O O 0.0492 0.0322 'International Tables Vol C Tables 4.2.6.8 and 6.1.1.4'
S S 0.3331 0.5567 'International Tables Vol C Tables 4.2.6.8 and 6.1.1.4'

loop_
_geom_angle_atom_site_label_1
_geom_angle_atom_site_label_2
_geom_angle_atom_site_label_3
_geom_angle
_geom_angle_site_symmetry_1
_geom_angle_site_symmetry_3
_geom_angle_publ_flag
C1 S1 C4 91.82(11) . . ?
C11 O1 C14 106.35(13) . . ?
C5 N1 C13 117.61(14) . . ?
O2 N2 O3 124.54(19) . . ?
O2 N2 C14 119.85(16) . . ?
O3 N2 C14 115.61(17) . . ?
S1 C1 H1 124.0 . . ?
C2 C1 S1 111.93(18) . . ?
C2 C1 H1 124.0 . . ?
C1 C2 H2 123.6 . . ?
C1 C2 C3 112.90(19) . . ?
C3 C2 H2 123.6 . . ?
C2 C3 H3 123.7 . . ?
C4 C3 C2 112.6(2) . . ?
C4 C3 H3 123.7 . . ?
C3 C4 S1 110.78(16) . . ?
C3 C4 C5 130.22(18) . . ?
C5 C4 S1 118.99(13) . . ?
N1 C5 C4 116.18(15) . . ?
N1 C5 C6 122.70(16) . . ?
C6 C5 C4 121.12(16) . . ?
C5 C6 H6 120.1 . . ?
C7 C6 C5 119.76(17) . . ?
C7 C6 H6 120.1 . . ?
C6 C7 H7 120.1 . . ?
C6 C7 C8 119.77(17) . . ?
C8 C7 H7 120.1 . . ?
C7 C8 C9 123.54(16) . . ?
C7 C8 C13 116.49(16) . . ?
C9 C8 C13 119.95(16) . . ?
C8 C9 H9 119.1 . . ?
C10 C9 C8 121.82(17) . . ?
C10 C9 H9 119.1 . . ?
C9 C10 H10 121.6 . . ?
C9 C10 C11 116.75(17) . . ?
C11 C10 H10 121.6 . . ?
O1 C11 C10 123.56(16) . . ?
C12 C11 O1 112.33(15) . . ?
C12 C11 C10 124.06(17) . . ?
C11 C12 C13 119.97(15) . . ?
C11 C12 C15 109.21(15) . . ?
C13 C12 C15 130.58(15) . . ?
N1 C13 C8 123.63(15) . . ?
N1 C13 C12 118.93(15) . . ?
C12 C13 C8 117.43(15) . . ?
O1 C14 N2 108.08(15) . . ?
O1 C14 H14 110.3 . . ?
O1 C14 C15 109.04(14) . . ?
N2 C14 H14 110.3 . . ?
N2 C14 C15 108.65(14) . . ?
C15 C14 H14 110.3 . . ?
C12 C15 C14 98.84(13) . . ?
C12 C15 H15 111.0 . . ?
C12 C15 C16 110.75(14) . . ?
C14 C15 H15 111.0 . . ?
C16 C15 C14 113.65(15) . . ?
C16 C15 H15 111.0 . . ?
C17 C16 C15 119.80(16) . . ?
C17 C16 C21 119.02(18) . . ?
C21 C16 C15 120.97(16) . . ?
C16 C17 H17 119.9 . . ?
C16 C17 C18 120.18(19) . . ?
C18 C17 H17 119.9 . . ?
C17 C18 H18 119.8 . . ?
C19 C18 C17 120.41(19) . . ?
C19 C18 H18 119.8 . . ?
C18 C19 H19 120.2 . . ?
C18 C19 C20 119.6(2) . . ?
C20 C19 H19 120.2 . . ?
C19 C20 H20 119.8 . . ?
C19 C20 C21 120.5(2) . . ?
C21 C20 H20 119.8 . . ?
C16 C21 H21 119.8 . . ?
C20 C21 C16 120.31(19) . . ?
C20 C21 H21 119.8 . . ?

loop_
_geom_bond_atom_site_label_1
_geom_bond_atom_site_label_2
_geom_bond_distance
_geom_bond_site_symmetry_2
_geom_bond_publ_flag
S1 C1 1.707(2) . ?
S1 C4 1.718(2) . ?
O1 C11 1.395(2) . ?
O1 C14 1.398(2) . ?
O2 N2 1.213(2) . ?
O3 N2 1.218(2) . ?
N1 C5 1.328(2) . ?
N1 C13 1.362(2) . ?
N2 C14 1.541(3) . ?
C1 H1 0.9500 . ?
C1 C2 1.351(4) . ?
C2 H2 0.9500 . ?
C2 C3 1.407(3) . ?
C3 H3 0.9500 . ?
C3 C4 1.374(3) . ?
C4 C5 1.458(3) . ?
C5 C6 1.418(3) . ?
C6 H6 0.9500 . ?
C6 C7 1.359(3) . ?
C7 H7 0.9500 . ?
C7 C8 1.415(3) . ?
C8 C9 1.418(3) . ?
C8 C13 1.422(2) . ?
C9 H9 0.9500 . ?
C9 C10 1.371(3) . ?
C10 H10 0.9500 . ?
C10 C11 1.395(3) . ?
C11 C12 1.366(2) . ?
C12 C13 1.409(2) . ?
C12 C15 1.509(2) . ?
C14 H14 1.0000 . ?
C14 C15 1.544(2) . ?
C15 H15 1.0000 . ?
C15 C16 1.516(3) . ?
C16 C17 1.385(3) . ?
C16 C21 1.390(3) . ?
C17 H17 0.9500 . ?
C17 C18 1.393(3) . ?
C18 H18 0.9500 . ?
C18 C19 1.376(4) . ?
C19 H19 0.9500 . ?
C19 C20 1.378(4) . ?
C20 H20 0.9500 . ?
C20 C21 1.385(3) . ?
C21 H21 0.9500 . ?

loop_
_geom_torsion_atom_site_label_1
_geom_torsion_atom_site_label_2
_geom_torsion_atom_site_label_3
_geom_torsion_atom_site_label_4
_geom_torsion
_geom_torsion_site_symmetry_1
_geom_torsion_site_symmetry_2
_geom_torsion_site_symmetry_3
_geom_torsion_site_symmetry_4
_geom_torsion_publ_flag
S1 C1 C2 C3 0.2(3) . . . . ?
S1 C4 C5 N1 -4.1(2) . . . . ?
S1 C4 C5 C6 175.90(16) . . . . ?
O1 C11 C12 C13 178.90(15) . . . . ?
O1 C11 C12 C15 4.0(2) . . . . ?
O1 C14 C15 C12 20.34(19) . . . . ?
O1 C14 C15 C16 -97.02(18) . . . . ?
O2 N2 C14 O1 -9.0(2) . . . . ?
O2 N2 C14 C15 109.2(2) . . . . ?
O3 N2 C14 O1 171.30(17) . . . . ?
O3 N2 C14 C15 -70.5(2) . . . . ?
N1 C5 C6 C7 -1.8(3) . . . . ?
N2 C14 C15 C12 -97.23(16) . . . . ?
N2 C14 C15 C16 145.41(15) . . . . ?
C1 S1 C4 C3 0.08(19) . . . . ?
C1 S1 C4 C5 178.88(18) . . . . ?
C1 C2 C3 C4 -0.2(3) . . . . ?
C2 C3 C4 S1 0.0(2) . . . . ?
C2 C3 C4 C5 -178.6(2) . . . . ?
C3 C4 C5 N1 174.5(2) . . . . ?
C3 C4 C5 C6 -5.6(3) . . . . ?
C4 S1 C1 C2 -0.2(2) . . . . ?
C4 C5 C6 C7 178.2(2) . . . . ?
C5 N1 C13 C8 -1.0(3) . . . . ?
C5 N1 C13 C12 177.99(16) . . . . ?
C5 C6 C7 C8 -0.1(3) . . . . ?
C6 C7 C8 C9 -176.9(2) . . . . ?
C6 C7 C8 C13 1.2(3) . . . . ?
C7 C8 C9 C10 178.9(2) . . . . ?
C7 C8 C13 N1 -0.8(3) . . . . ?
C7 C8 C13 C12 -179.74(18) . . . . ?
C8 C9 C10 C11 0.8(3) . . . . ?
C9 C8 C13 N1 177.42(17) . . . . ?
C9 C8 C13 C12 -1.5(3) . . . . ?
C9 C10 C11 O1 -179.31(17) . . . . ?
C9 C10 C11 C12 -2.0(3) . . . . ?
C10 C11 C12 C13 1.3(3) . . . . ?
C10 C11 C12 C15 -173.58(18) . . . . ?
C11 O1 C14 N2 98.72(15) . . . . ?
C11 O1 C14 C15 -19.2(2) . . . . ?
C11 C12 C13 N1 -178.50(16) . . . . ?
C11 C12 C13 C8 0.5(2) . . . . ?
C11 C12 C15 C14 -14.31(18) . . . . ?
C11 C12 C15 C16 105.24(17) . . . . ?
C12 C15 C16 C17 100.66(18) . . . . ?
C12 C15 C16 C21 -73.9(2) . . . . ?
C13 N1 C5 C4 -177.75(16) . . . . ?
C13 N1 C5 C6 2.3(3) . . . . ?
C13 C8 C9 C10 0.9(3) . . . . ?
C13 C12 C15 C14 171.53(18) . . . . ?
C13 C12 C15 C16 -68.9(2) . . . . ?
C14 O1 C11 C10 -172.66(18) . . . . ?
C14 O1 C11 C12 9.7(2) . . . . ?
C14 C15 C16 C17 -149.14(17) . . . . ?
C14 C15 C16 C21 36.3(2) . . . . ?
C15 C12 C13 N1 -4.9(3) . . . . ?
C15 C12 C13 C8 174.15(18) . . . . ?
C15 C16 C17 C18 -174.46(16) . . . . ?
C15 C16 C21 C20 174.0(2) . . . . ?
C16 C17 C18 C19 0.6(3) . . . . ?
C17 C16 C21 C20 -0.6(3) . . . . ?
C17 C18 C19 C20 -1.0(3) . . . . ?
C18 C19 C20 C21 0.7(4) . . . . ?
C19 C20 C21 C16 0.1(3) . . . . ?
C21 C16 C17 C18 0.2(3) . . . . ?
